data_1516690
loop_
_publ_author_name
'Karthik, Ganesan'
'Srinivasan, A.'
'Chandrashekar, Tavarekere K.'

_publ_section_title
;
 meso-Aryl Core-Modified Fused Sapphyrins: Syntheses and Structural
 Diversity.
;
_journal_issue 13
_journal_name_full 'Organic letters'
_journal_page_first 3472
_journal_page_last 3475
_journal_paper_doi 10.1021/ol501395t
_journal_volume 16
_journal_year 2014
_chemical_formula_sum 'C60 H52 N2 S4'
_chemical_formula_weight 929.28
_chemical_name_systematic
;
 ?
;
_space_group_IT_number 14
_symmetry_cell_setting monoclinic
_symmetry_space_group_name_Hall '-P 2ybc'
_symmetry_space_group_name_H-M 'P 1 21/c 1'
_atom_sites_solution_hydrogens geom
_atom_sites_solution_primary direct
_atom_sites_solution_secondary difmap
_audit_creation_method SHELXL-97
_cell_angle_alpha 90.000
_cell_angle_beta 110.628(3)
_cell_angle_gamma 90.000
_cell_formula_units_Z 4
_cell_length_a 12.860(6)
_cell_length_b 26.508(12)
_cell_length_c 15.338(7)
_cell_measurement_reflns_used 7159
_cell_measurement_temperature 100
_cell_measurement_theta_max 23.43
_cell_measurement_theta_min 2.35
_cell_volume 4893(4)
_computing_cell_refinement 'Bruker SAINT'
_computing_data_collection 'Bruker APEX2'
_computing_data_reduction 'Bruker SAINT A'
_computing_molecular_graphics 'Bruker SHELXTL'
_computing_publication_material 'Bruker SHELXTL'
_computing_structure_refinement 'SHELXL-97 (Sheldrick, 2008)'
_computing_structure_solution 'SHELXS-97 (Sheldrick, 2008)'
_diffrn_ambient_temperature 100
_diffrn_measured_fraction_theta_full 0.999
_diffrn_measured_fraction_theta_max 0.951
_diffrn_measurement_device_type 'Bruker APEX-II CCD'
_diffrn_measurement_method '\f and \w scans'
_diffrn_radiation_monochromator graphite
_diffrn_radiation_source 'fine-focus sealed tube'
_diffrn_radiation_type MoK\a
_diffrn_radiation_wavelength 0.71073
_diffrn_reflns_av_R_equivalents 0.1014
_diffrn_reflns_av_sigmaI/netI 0.0720
_diffrn_reflns_limit_h_max 15
_diffrn_reflns_limit_h_min -15
_diffrn_reflns_limit_k_max 23
_diffrn_reflns_limit_k_min -31
_diffrn_reflns_limit_l_max 18
_diffrn_reflns_limit_l_min -18
_diffrn_reflns_number 49754
_diffrn_reflns_theta_full 25.00
_diffrn_reflns_theta_max 25.96
_diffrn_reflns_theta_min 1.54
_exptl_absorpt_coefficient_mu 0.236
_exptl_absorpt_correction_T_max 0.7452
_exptl_absorpt_correction_T_min 0.6146
_exptl_absorpt_correction_type multi-scan
_exptl_absorpt_process_details SADABS-2008/1
_exptl_crystal_density_diffrn 1.261
_exptl_crystal_density_method 'not measured'
_exptl_crystal_F_000 1960
_exptl_crystal_size_max 0.18
_exptl_crystal_size_mid 0.14
_exptl_crystal_size_min 0.09
_refine_diff_density_max 0.491
_refine_diff_density_min -0.395
_refine_diff_density_rms 0.063
_refine_ls_extinction_method none
_refine_ls_goodness_of_fit_ref 1.029
_refine_ls_hydrogen_treatment constr
_refine_ls_matrix_type full
_refine_ls_number_parameters 607
_refine_ls_number_reflns 9105
_refine_ls_number_restraints 0
_refine_ls_restrained_S_all 1.029
_refine_ls_R_factor_all 0.0849
_refine_ls_R_factor_gt 0.0487
_refine_ls_shift/su_max 0.023
_refine_ls_shift/su_mean 0.000
_refine_ls_structure_factor_coef Fsqd
_refine_ls_weighting_details 'calc w=1/[\s^2^(Fo^2^)+(0.0562P)^2^+2.4655P] where P=(Fo^2^+2Fc^2^)/3'
_refine_ls_weighting_scheme calc
_refine_ls_wR_factor_gt 0.1133
_refine_ls_wR_factor_ref 0.1310
_reflns_number_gt 6274
_reflns_number_total 9105
_reflns_threshold_expression >2\s(I)
_cod_data_source_file ol501395t_si_002.cif
_cod_data_source_block tkc_gk_s_sap_1r
_cod_depositor_comments
;
The following automatic conversions were performed:

'_symmetry_cell_setting' value 'Monoclinic' changed to 'monoclinic'
according to
/usr/data/users/saulius/crontab/automatic-downloads/rss-feeds/ACS/lib/dictionaries/cif_core.dic
dictionary named 'cif_core.dic' version 2.4.2 from
2011-04-26.

'_exptl_absorpt_correction_type' value 'MULTI-SCAN'
changed to 'multi-scan' according to
/usr/data/users/saulius/crontab/automatic-downloads/rss-feeds/ACS/lib/dictionaries/cif_core.dic
dictionary named 'cif_core.dic' version 2.4.2 from
2011-04-26.

'_refine_ls_hydrogen_treatment' value 'CONSTR' changed
to 'constr' according to
/usr/data/users/saulius/crontab/automatic-downloads/rss-feeds/ACS/lib/dictionaries/cif_core.dic
dictionary named 'cif_core.dic' version 2.4.2 from 2011-04-26.

Automatic conversion script
Id: cif_fix_values 2281 2013-09-26 08:29:07Z andrius 

 Adding full bibliography for 1516690.cif.
;
_cod_original_cell_volume 4893(3)
_cod_original_sg_symbol_H-M 'P2(1)/c  '
_cod_database_code 1516690

loop_
_symmetry_equiv_pos_as_xyz
'x, y, z'
'-x, y+1/2, -z+1/2'
'-x, -y, -z'
'x, -y-1/2, z-1/2'

loop_
_atom_site_label
_atom_site_type_symbol
_atom_site_fract_x
_atom_site_fract_y
_atom_site_fract_z
_atom_site_U_iso_or_equiv
_atom_site_adp_type
_atom_site_occupancy
_atom_site_symmetry_multiplicity
_atom_site_calc_flag
_atom_site_refinement_flags
C1 C 0.5285(2) 0.25148(10) 0.83662(19) 0.0236(6) Uani 1 1 d .
C2 C 0.6141(2) 0.25705(10) 0.9266(2) 0.0245(6) Uani 1 1 d .
C3 C 0.6148(2) 0.28792(10) 1.00034(19) 0.0253(7) Uani 1 1 d .
H3 H 0.5640 0.3138 0.9947 0.030 Uiso 1 1 calc R
C4 C 0.7007(2) 0.27570(10) 1.08422(19) 0.0238(6) Uani 1 1 d .
C5 C 0.7699(2) 0.23777(10) 1.07192(18) 0.0205(6) Uani 1 1 d .
C6 C 0.8369(2) 0.21538(10) 1.15614(19) 0.0207(6) Uani 1 1 d .
C7 C 0.8211(2) 0.23626(10) 1.23370(19) 0.0220(6) Uani 1 1 d .
C8 C 0.8648(2) 0.20581(10) 1.31339(19) 0.0235(6) Uani 1 1 d .
H8 H 0.8663 0.2151 1.3723 0.028 Uiso 1 1 calc R
C9 C 0.9057(2) 0.16020(10) 1.29401(18) 0.0212(6) Uani 1 1 d .
C10 C 0.9397(2) 0.11696(10) 1.35500(18) 0.0225(6) Uani 1 1 d .
C11 C 0.4438(2) 0.29219(10) 0.79854(18) 0.0232(6) Uani 1 1 d .
C12 C 0.4624(2) 0.33203(10) 0.74546(19) 0.0251(6) Uani 1 1 d .
C13 C 0.5675(3) 0.33509(12) 0.7240(2) 0.0379(8) Uani 1 1 d .
H13A H 0.6300 0.3280 0.7793 0.057 Uiso 1 1 calc R
H13B H 0.5750 0.3684 0.7022 0.057 Uiso 1 1 calc R
H13C H 0.5648 0.3109 0.6767 0.057 Uiso 1 1 calc R
C14 C 0.3793(2) 0.36830(10) 0.71044(19) 0.0257(7) Uani 1 1 d .
H14 H 0.3917 0.3950 0.6760 0.031 Uiso 1 1 calc R
C15 C 0.2790(2) 0.36592(10) 0.72522(19) 0.0246(6) Uani 1 1 d .
C16 C 0.1930(3) 0.40699(11) 0.6915(2) 0.0302(7) Uani 1 1 d .
H16A H 0.2184 0.4367 0.7289 0.045 Uiso 1 1 calc R
H16B H 0.1244 0.3958 0.6965 0.045 Uiso 1 1 calc R
H16C H 0.1816 0.4147 0.6276 0.045 Uiso 1 1 calc R
C17 C 0.2619(2) 0.32542(11) 0.77486(19) 0.0265(7) Uani 1 1 d .
H17 H 0.1940 0.3225 0.7831 0.032 Uiso 1 1 calc R
C18 C 0.3431(2) 0.28848(10) 0.81335(19) 0.0258(7) Uani 1 1 d .
C19 C 0.3214(3) 0.24583(12) 0.8702(2) 0.0380(8) Uani 1 1 d .
H19A H 0.3200 0.2144 0.8388 0.057 Uiso 1 1 calc R
H19B H 0.2511 0.2511 0.8776 0.057 Uiso 1 1 calc R
H19C H 0.3792 0.2450 0.9304 0.057 Uiso 1 1 calc R
C20 C 0.9735(2) 0.12744(10) 1.45683(18) 0.0212(6) Uani 1 1 d .
C21 C 1.0786(2) 0.14844(12) 1.5055(2) 0.0304(7) Uani 1 1 d .
C22 C 1.1614(3) 0.15531(15) 1.4573(2) 0.0497(10) Uani 1 1 d .
H22A H 1.1347 0.1805 1.4096 0.075 Uiso 1 1 calc R
H22B H 1.1708 0.1240 1.4297 0.075 Uiso 1 1 calc R
H22C H 1.2313 0.1659 1.5018 0.075 Uiso 1 1 calc R
C23 C 1.1042(3) 0.16340(12) 1.5965(2) 0.0307(7) Uani 1 1 d .
H23 H 1.1747 0.1761 1.6290 0.037 Uiso 1 1 calc R
C24 C 1.0275(2) 0.16008(11) 1.64132(19) 0.0257(7) Uani 1 1 d .
C25 C 1.0540(3) 0.17931(13) 1.7387(2) 0.0421(9) Uani 1 1 d .
H25A H 1.0554 0.2155 1.7384 0.063 Uiso 1 1 calc R
H25B H 1.1254 0.1668 1.7775 0.063 Uiso 1 1 calc R
H25C H 0.9983 0.1679 1.7625 0.063 Uiso 1 1 calc R
C26 C 0.9261(3) 0.13875(11) 1.5935(2) 0.0288(7) Uani 1 1 d .
H26 H 0.8747 0.1356 1.6233 0.035 Uiso 1 1 calc R
C27 C 0.8972(2) 0.12174(10) 1.50234(19) 0.0240(6) Uani 1 1 d .
C28 C 0.7838(3) 0.09919(13) 1.4539(2) 0.0405(8) Uani 1 1 d .
H28A H 0.7903 0.0632 1.4504 0.061 Uiso 1 1 calc R
H28B H 0.7525 0.1128 1.3921 0.061 Uiso 1 1 calc R
H28C H 0.7364 0.1072 1.4883 0.061 Uiso 1 1 calc R
C29 C 0.9289(2) 0.06867(10) 1.31840(18) 0.0239(6) Uani 1 1 d .
C30 C 0.9592(3) 0.01969(10) 1.3636(2) 0.0278(7) Uani 1 1 d .
H30 H 0.9956 0.0139 1.4268 0.033 Uiso 1 1 calc R
C31 C 0.9241(2) -0.01557(11) 1.29603(19) 0.0276(7) Uani 1 1 d .
H31 H 0.9326 -0.0503 1.3034 0.033 Uiso 1 1 calc R
C32 C 0.8702(2) 0.01180(10) 1.20877(19) 0.0228(6) Uani 1 1 d .
C33 C 0.5123(2) 0.20580(10) 0.78959(18) 0.0228(6) Uani 1 1 d .
C34 C 0.4339(2) 0.19189(11) 0.69912(19) 0.0266(7) Uani 1 1 d .
H34 H 0.3838 0.2132 0.6564 0.032 Uiso 1 1 calc R
C35 C 0.4475(2) 0.14185(11) 0.68874(19) 0.0270(7) Uani 1 1 d .
H35 H 0.4101 0.1222 0.6370 0.032 Uiso 1 1 calc R
C36 C 0.5324(2) 0.12507(10) 0.77502(18) 0.0225(6) Uani 1 1 d .
C37 C 0.8142(2) -0.00862(10) 1.11610(18) 0.0200(6) Uani 1 1 d .
C38 C 0.5705(2) 0.07394(10) 0.80220(18) 0.0201(6) Uani 1 1 d .
C39 C 0.5631(2) 0.03534(10) 0.72975(18) 0.0204(6) Uani 1 1 d .
C40 C 0.6399(2) 0.03619(10) 0.68380(19) 0.0244(6) Uani 1 1 d .
C41 C 0.7249(3) 0.07751(12) 0.7012(2) 0.0368(8) Uani 1 1 d .
H41A H 0.7870 0.0657 0.6861 0.055 Uiso 1 1 calc R
H41B H 0.7496 0.0871 0.7657 0.055 Uiso 1 1 calc R
H41C H 0.6922 0.1061 0.6630 0.055 Uiso 1 1 calc R
C42 C 0.6374(2) -0.00173(11) 0.62059(19) 0.0266(7) Uani 1 1 d .
H42 H 0.6890 -0.0012 0.5907 0.032 Uiso 1 1 calc R
C43 C 0.5595(3) -0.04043(11) 0.60106(19) 0.0268(7) Uani 1 1 d .
C44 C 0.5607(3) -0.08190(11) 0.5349(2) 0.0360(8) Uani 1 1 d .
H44A H 0.5964 -0.0701 0.4932 0.054 Uiso 1 1 calc R
H44B H 0.4858 -0.0918 0.4996 0.054 Uiso 1 1 calc R
H44C H 0.6007 -0.1103 0.5694 0.054 Uiso 1 1 calc R
C45 C 0.4826(3) -0.03966(11) 0.64582(19) 0.0287(7) Uani 1 1 d .
H45 H 0.4291 -0.0649 0.6324 0.034 Uiso 1 1 calc R
C46 C 0.4823(2) -0.00297(10) 0.70940(19) 0.0243(6) Uani 1 1 d .
C47 C 0.3973(3) -0.00432(12) 0.7568(2) 0.0381(8) Uani 1 1 d .
H47A H 0.3458 -0.0313 0.7313 0.057 Uiso 1 1 calc R
H47B H 0.3580 0.0272 0.7469 0.057 Uiso 1 1 calc R
H47C H 0.4343 -0.0097 0.8224 0.057 Uiso 1 1 calc R
C48 C 0.8478(2) -0.05898(10) 1.09058(18) 0.0198(6) Uani 1 1 d .
C49 C 0.7714(2) -0.09924(10) 1.06219(18) 0.0218(6) Uani 1 1 d .
C50 C 0.6565(2) -0.09643(11) 1.0665(2) 0.0314(7) Uani 1 1 d .
H50A H 0.6150 -0.1258 1.0374 0.047 Uiso 1 1 calc R
H50B H 0.6197 -0.0667 1.0345 0.047 Uiso 1 1 calc R
H50C H 0.6615 -0.0950 1.1304 0.047 Uiso 1 1 calc R
C51 C 0.8054(2) -0.14359(10) 1.03083(18) 0.0230(6) Uani 1 1 d .
H51 H 0.7548 -0.1699 1.0105 0.028 Uiso 1 1 calc R
C52 C 0.9105(3) -0.14994(10) 1.02873(19) 0.0254(7) Uani 1 1 d .
C53 C 0.9438(3) -0.19862(12) 0.9944(2) 0.0381(8) Uani 1 1 d .
H53A H 0.9198 -0.2267 1.0220 0.057 Uiso 1 1 calc R
H53B H 1.0231 -0.1996 1.0115 0.057 Uiso 1 1 calc R
H53C H 0.9097 -0.2004 0.9278 0.057 Uiso 1 1 calc R
C54 C 0.9855(2) -0.11008(11) 1.05874(19) 0.0284(7) Uani 1 1 d .
H54 H 1.0572 -0.1139 1.0585 0.034 Uiso 1 1 calc R
C55 C 0.9556(2) -0.06470(11) 1.08908(19) 0.0237(6) Uani 1 1 d .
C56 C 1.0380(3) -0.02164(12) 1.1170(2) 0.0338(7) Uani 1 1 d .
H56A H 1.0617 -0.0167 1.1831 0.051 Uiso 1 1 calc R
H56B H 1.0033 0.0086 1.0856 0.051 Uiso 1 1 calc R
H56C H 1.1011 -0.0296 1.0999 0.051 Uiso 1 1 calc R
C57 C 0.6216(2) 0.06155(10) 0.89508(18) 0.0196(6) Uani 1 1 d .
C58 C 0.6293(2) 0.08990(10) 0.97705(18) 0.0205(6) Uani 1 1 d .
H58 H 0.5946 0.1209 0.9743 0.025 Uiso 1 1 calc R
C59 C 0.6907(2) 0.06805(10) 1.05808(18) 0.0205(6) Uani 1 1 d .
H59 H 0.7010 0.0826 1.1157 0.025 Uiso 1 1 calc R
C60 C 0.7389(2) 0.02057(10) 1.04846(18) 0.0199(6) Uani 1 1 d .
N1 N 0.5716(2) 0.16357(8) 0.83210(15) 0.0246(5) Uani 1 1 d .
N2 N 0.8769(2) 0.06100(8) 1.22380(15) 0.0245(5) Uani 1 1 d .
S1 S 0.72787(6) 0.21544(3) 0.96069(5) 0.02306(17) Uani 1 1 d .
S2 S 0.72732(6) 0.28705(3) 1.20330(5) 0.02743(19) Uani 1 1 d .
S3 S 0.89860(6) 0.15740(3) 1.17784(5) 0.02309(17) Uani 1 1 d .
S4 S 0.69066(6) 0.00377(3) 0.92967(5) 0.02077(17) Uani 1 1 d .

loop_
_atom_site_aniso_label
_atom_site_aniso_U_11
_atom_site_aniso_U_22
_atom_site_aniso_U_33
_atom_site_aniso_U_23
_atom_site_aniso_U_13
_atom_site_aniso_U_12
C1 0.0282(17) 0.0168(15) 0.0253(15) 0.0033(12) 0.0086(13) 0.0014(12)
C2 0.0289(17) 0.0149(14) 0.0290(15) 0.0044(12) 0.0095(13) 0.0015(12)
C3 0.0283(17) 0.0144(14) 0.0320(16) 0.0011(12) 0.0090(13) 0.0029(12)
C4 0.0294(17) 0.0148(14) 0.0256(15) -0.0008(12) 0.0077(13) 0.0010(12)
C5 0.0208(15) 0.0158(14) 0.0244(14) -0.0001(11) 0.0075(12) -0.0028(11)
C6 0.0212(15) 0.0161(14) 0.0244(14) 0.0007(11) 0.0075(12) -0.0018(11)
C7 0.0235(16) 0.0147(14) 0.0259(15) -0.0027(11) 0.0065(13) -0.0012(12)
C8 0.0267(16) 0.0207(15) 0.0229(14) -0.0061(12) 0.0087(13) -0.0057(12)
C9 0.0236(15) 0.0210(15) 0.0178(14) -0.0020(11) 0.0058(12) -0.0017(12)
C10 0.0232(16) 0.0234(15) 0.0209(14) 0.0003(12) 0.0078(12) -0.0009(12)
C11 0.0275(16) 0.0175(15) 0.0198(14) -0.0011(11) 0.0025(12) 0.0021(12)
C12 0.0261(16) 0.0166(15) 0.0279(15) 0.0020(12) 0.0038(13) -0.0009(12)
C13 0.0341(19) 0.0269(17) 0.053(2) 0.0162(16) 0.0152(16) 0.0058(14)
C14 0.0315(17) 0.0174(15) 0.0262(15) 0.0055(12) 0.0078(13) 0.0007(13)
C15 0.0305(17) 0.0190(15) 0.0197(14) -0.0026(12) 0.0030(13) 0.0013(12)
C16 0.0327(18) 0.0261(16) 0.0300(16) 0.0016(13) 0.0086(14) 0.0057(14)
C17 0.0245(16) 0.0256(16) 0.0295(16) -0.0025(13) 0.0094(13) 0.0010(13)
C18 0.0321(17) 0.0183(15) 0.0262(15) 0.0018(12) 0.0091(13) 0.0002(13)
C19 0.042(2) 0.0295(18) 0.048(2) 0.0114(15) 0.0217(17) 0.0040(15)
C20 0.0275(16) 0.0170(14) 0.0172(13) 0.0008(11) 0.0054(12) 0.0010(12)
C21 0.0266(17) 0.0378(19) 0.0269(16) -0.0007(14) 0.0093(13) -0.0026(14)
C22 0.033(2) 0.080(3) 0.039(2) -0.0129(19) 0.0163(17) -0.0152(19)
C23 0.0274(17) 0.0364(18) 0.0242(15) -0.0011(13) 0.0040(13) -0.0046(14)
C24 0.0315(17) 0.0246(16) 0.0195(14) 0.0025(12) 0.0070(13) 0.0026(13)
C25 0.052(2) 0.050(2) 0.0234(16) -0.0023(15) 0.0117(16) 0.0027(17)
C26 0.0312(18) 0.0302(17) 0.0291(16) 0.0044(13) 0.0160(14) 0.0027(14)
C27 0.0260(16) 0.0216(15) 0.0230(15) 0.0005(12) 0.0067(13) -0.0010(12)
C28 0.036(2) 0.051(2) 0.0362(18) -0.0072(16) 0.0158(16) -0.0137(17)
C29 0.0293(17) 0.0220(15) 0.0182(14) -0.0004(12) 0.0054(12) 0.0017(12)
C30 0.0384(18) 0.0225(16) 0.0210(15) 0.0048(12) 0.0084(13) 0.0006(14)
C31 0.0366(18) 0.0199(15) 0.0254(15) 0.0064(12) 0.0097(14) 0.0055(13)
C32 0.0289(16) 0.0179(15) 0.0225(14) 0.0014(11) 0.0103(13) 0.0021(12)
C33 0.0247(16) 0.0187(15) 0.0227(14) 0.0026(12) 0.0053(12) 0.0008(12)
C34 0.0278(17) 0.0243(16) 0.0220(14) 0.0038(12) 0.0018(13) 0.0051(13)
C35 0.0322(17) 0.0235(16) 0.0203(14) -0.0036(12) 0.0030(13) 0.0021(13)
C36 0.0251(16) 0.0224(15) 0.0197(14) 0.0001(12) 0.0076(12) 0.0002(12)
C37 0.0257(16) 0.0142(14) 0.0214(14) -0.0001(11) 0.0098(12) -0.0009(12)
C38 0.0215(15) 0.0165(14) 0.0219(14) -0.0012(11) 0.0071(12) 0.0000(11)
C39 0.0261(16) 0.0154(14) 0.0197(14) 0.0013(11) 0.0079(12) 0.0003(12)
C40 0.0299(17) 0.0190(15) 0.0248(15) 0.0034(12) 0.0104(13) 0.0013(12)
C41 0.044(2) 0.0276(17) 0.046(2) -0.0023(15) 0.0251(17) -0.0055(15)
C42 0.0331(17) 0.0249(16) 0.0251(15) 0.0022(12) 0.0143(13) 0.0039(13)
C43 0.0353(18) 0.0206(15) 0.0215(14) -0.0017(12) 0.0063(13) 0.0027(13)
C44 0.053(2) 0.0255(17) 0.0290(17) -0.0062(13) 0.0141(16) 0.0026(15)
C45 0.0317(18) 0.0261(16) 0.0249(15) -0.0058(13) 0.0058(13) -0.0068(14)
C46 0.0261(16) 0.0221(15) 0.0224(14) -0.0038(12) 0.0058(12) 0.0002(13)
C47 0.0341(19) 0.0368(19) 0.048(2) -0.0166(16) 0.0197(16) -0.0096(15)
C48 0.0252(16) 0.0157(14) 0.0184(13) 0.0026(11) 0.0076(12) 0.0033(12)
C49 0.0271(16) 0.0180(15) 0.0213(14) 0.0053(11) 0.0097(12) 0.0025(12)
C50 0.0336(18) 0.0219(16) 0.0428(18) -0.0018(14) 0.0187(15) -0.0018(13)
C51 0.0312(17) 0.0155(14) 0.0225(14) 0.0034(11) 0.0098(13) -0.0018(12)
C52 0.0350(18) 0.0201(15) 0.0226(14) 0.0047(12) 0.0119(13) 0.0071(13)
C53 0.049(2) 0.0306(18) 0.0398(19) -0.0002(15) 0.0217(17) 0.0089(16)
C54 0.0257(17) 0.0336(18) 0.0268(16) 0.0020(13) 0.0104(13) 0.0062(13)
C55 0.0255(16) 0.0224(16) 0.0226(15) 0.0035(12) 0.0076(12) 0.0018(12)
C56 0.0274(17) 0.0358(18) 0.0385(18) -0.0027(15) 0.0120(15) -0.0069(14)
C57 0.0193(15) 0.0153(14) 0.0243(14) -0.0007(11) 0.0080(12) -0.0006(11)
C58 0.0232(15) 0.0142(14) 0.0252(14) -0.0003(11) 0.0099(12) 0.0008(11)
C59 0.0268(16) 0.0162(14) 0.0204(14) -0.0023(11) 0.0107(12) -0.0014(12)
C60 0.0229(15) 0.0172(14) 0.0199(14) -0.0035(11) 0.0082(12) -0.0015(12)
N1 0.0323(14) 0.0165(12) 0.0222(12) 0.0026(10) 0.0060(11) 0.0028(10)
N2 0.0321(14) 0.0195(13) 0.0188(12) -0.0025(10) 0.0050(10) 0.0001(10)
S1 0.0263(4) 0.0196(4) 0.0217(4) 0.0004(3) 0.0064(3) 0.0031(3)
S2 0.0370(5) 0.0172(4) 0.0275(4) -0.0035(3) 0.0105(3) 0.0036(3)
S3 0.0290(4) 0.0202(4) 0.0202(4) 0.0006(3) 0.0087(3) 0.0046(3)
S4 0.0267(4) 0.0156(4) 0.0200(3) -0.0017(3) 0.0083(3) 0.0021(3)

loop_
_atom_type_symbol
_atom_type_description
_atom_type_scat_dispersion_real
_atom_type_scat_dispersion_imag
_atom_type_scat_source
C C 0.0033 0.0016 'International Tables Vol C Tables 4.2.6.8 and 6.1.1.4'
H H 0.0000 0.0000 'International Tables Vol C Tables 4.2.6.8 and 6.1.1.4'
N N 0.0061 0.0033 'International Tables Vol C Tables 4.2.6.8 and 6.1.1.4'
S S 0.1246 0.1234 'International Tables Vol C Tables 4.2.6.8 and 6.1.1.4'

loop_
_geom_angle_atom_site_label_1
_geom_angle_atom_site_label_2
_geom_angle_atom_site_label_3
_geom_angle
C33 C1 C2 120.8(2)
C33 C1 C11 118.1(2)
C2 C1 C11 120.4(2)
C3 C2 C1 128.5(3)
C3 C2 S1 111.1(2)
C1 C2 S1 119.8(2)
C2 C3 C4 112.7(3)
C2 C3 H3 123.6
C4 C3 H3 123.6
C5 C4 C3 112.0(2)
C5 C4 S2 111.2(2)
C3 C4 S2 135.4(2)
C4 C5 C6 113.1(2)
C4 C5 S1 113.1(2)
C6 C5 S1 130.4(2)
C7 C6 C5 113.0(2)
C7 C6 S3 112.9(2)
C5 C6 S3 130.6(2)
C6 C7 C8 112.4(2)
C6 C7 S2 111.8(2)
C8 C7 S2 134.2(2)
C9 C8 C7 112.2(2)
C9 C8 H8 123.9
C7 C8 H8 123.9
C8 C9 C10 127.0(2)
C8 C9 S3 111.4(2)
C10 C9 S3 121.3(2)
C29 C10 C9 120.4(2)
C29 C10 C20 123.2(2)
C9 C10 C20 116.1(2)
C18 C11 C12 120.3(3)
C18 C11 C1 118.3(2)
C12 C11 C1 121.3(3)
C14 C12 C11 118.5(3)
C14 C12 C13 120.3(3)
C11 C12 C13 121.2(3)
C12 C13 H13A 109.5
C12 C13 H13B 109.5
H13A C13 H13B 109.5
C12 C13 H13C 109.5
H13A C13 H13C 109.5
H13B C13 H13C 109.5
C15 C14 C12 122.4(3)
C15 C14 H14 118.8
C12 C14 H14 118.8
C17 C15 C14 117.6(3)
C17 C15 C16 120.8(3)
C14 C15 C16 121.5(3)
C15 C16 H16A 109.5
C15 C16 H16B 109.5
H16A C16 H16B 109.5
C15 C16 H16C 109.5
H16A C16 H16C 109.5
H16B C16 H16C 109.5
C15 C17 C18 122.5(3)
C15 C17 H17 118.8
C18 C17 H17 118.8
C11 C18 C17 118.6(3)
C11 C18 C19 121.2(3)
C17 C18 C19 120.2(3)
C18 C19 H19A 109.5
C18 C19 H19B 109.5
H19A C19 H19B 109.5
C18 C19 H19C 109.5
H19A C19 H19C 109.5
H19B C19 H19C 109.5
C27 C20 C21 119.3(2)
C27 C20 C10 120.4(2)
C21 C20 C10 119.9(2)
C23 C21 C20 119.5(3)
C23 C21 C22 120.4(3)
C20 C21 C22 120.0(3)
C21 C22 H22A 109.5
C21 C22 H22B 109.5
H22A C22 H22B 109.5
C21 C22 H22C 109.5
H22A C22 H22C 109.5
H22B C22 H22C 109.5
C21 C23 C24 121.8(3)
C21 C23 H23 119.1
C24 C23 H23 119.1
C26 C24 C23 117.9(3)
C26 C24 C25 120.8(3)
C23 C24 C25 121.3(3)
C24 C25 H25A 109.5
C24 C25 H25B 109.5
H25A C25 H25B 109.5
C24 C25 H25C 109.5
H25A C25 H25C 109.5
H25B C25 H25C 109.5
C24 C26 C27 122.5(3)
C24 C26 H26 118.7
C27 C26 H26 118.7
C26 C27 C20 118.8(3)
C26 C27 C28 119.6(3)
C20 C27 C28 121.6(3)
C27 C28 H28A 109.5
C27 C28 H28B 109.5
H28A C28 H28B 109.5
C27 C28 H28C 109.5
H28A C28 H28C 109.5
H28B C28 H28C 109.5
N2 C29 C10 120.3(2)
N2 C29 C30 108.5(2)
C10 C29 C30 131.2(2)
C31 C30 C29 106.9(2)
C31 C30 H30 126.5
C29 C30 H30 126.5
C30 C31 C32 106.3(2)
C30 C31 H31 126.8
C32 C31 H31 126.8
N2 C32 C37 121.2(2)
N2 C32 C31 110.4(2)
C37 C32 C31 128.4(2)
N1 C33 C1 120.3(2)
N1 C33 C34 109.2(2)
C1 C33 C34 130.4(3)
C35 C34 C33 106.7(2)
C35 C34 H34 126.7
C33 C34 H34 126.7
C34 C35 C36 106.2(2)
C34 C35 H35 126.9
C36 C35 H35 126.9
N1 C36 C38 121.2(2)
N1 C36 C35 110.8(2)
C38 C36 C35 127.9(2)
C60 C37 C32 120.1(2)
C60 C37 C48 119.6(2)
C32 C37 C48 119.9(2)
C57 C38 C36 120.5(2)
C57 C38 C39 119.2(2)
C36 C38 C39 120.1(2)
C40 C39 C46 119.8(2)
C40 C39 C38 119.5(2)
C46 C39 C38 120.7(2)
C42 C40 C39 119.5(3)
C42 C40 C41 119.2(3)
C39 C40 C41 121.3(3)
C40 C41 H41A 109.5
C40 C41 H41B 109.5
H41A C41 H41B 109.5
C40 C41 H41C 109.5
H41A C41 H41C 109.5
H41B C41 H41C 109.5
C40 C42 C43 121.4(3)
C40 C42 H42 119.3
C43 C42 H42 119.3
C45 C43 C42 117.8(3)
C45 C43 C44 121.6(3)
C42 C43 C44 120.5(3)
C43 C44 H44A 109.5
C43 C44 H44B 109.5
H44A C44 H44B 109.5
C43 C44 H44C 109.5
H44A C44 H44C 109.5
H44B C44 H44C 109.5
C46 C45 C43 122.7(3)
C46 C45 H45 118.6
C43 C45 H45 118.6
C45 C46 C39 118.7(3)
C45 C46 C47 120.4(3)
C39 C46 C47 120.8(2)
C46 C47 H47A 109.5
C46 C47 H47B 109.5
H47A C47 H47B 109.5
C46 C47 H47C 109.5
H47A C47 H47C 109.5
H47B C47 H47C 109.5
C55 C48 C49 119.8(2)
C55 C48 C37 118.6(2)
C49 C48 C37 121.4(2)
C51 C49 C48 118.3(3)
C51 C49 C50 119.2(3)
C48 C49 C50 122.5(2)
C49 C50 H50A 109.5
C49 C50 H50B 109.5
H50A C50 H50B 109.5
C49 C50 H50C 109.5
H50A C50 H50C 109.5
H50B C50 H50C 109.5
C52 C51 C49 122.7(3)
C52 C51 H51 118.6
C49 C51 H51 118.6
C51 C52 C54 118.1(3)
C51 C52 C53 121.0(3)
C54 C52 C53 120.9(3)
C52 C53 H53A 109.5
C52 C53 H53B 109.5
H53A C53 H53B 109.5
C52 C53 H53C 109.5
H53A C53 H53C 109.5
H53B C53 H53C 109.5
C55 C54 C52 121.7(3)
C55 C54 H54 119.2
C52 C54 H54 119.2
C54 C55 C48 119.3(3)
C54 C55 C56 119.9(3)
C48 C55 C56 120.8(3)
C55 C56 H56A 109.5
C55 C56 H56B 109.5
H56A C56 H56B 109.5
C55 C56 H56C 109.5
H56A C56 H56C 109.5
H56B C56 H56C 109.5
C38 C57 C58 129.7(2)
C38 C57 S4 121.6(2)
C58 C57 S4 108.66(19)
C59 C58 C57 114.8(2)
C59 C58 H58 122.6
C57 C58 H58 122.6
C58 C59 C60 114.6(2)
C58 C59 H59 122.7
C60 C59 H59 122.7
C37 C60 C59 129.0(2)
C37 C60 S4 122.3(2)
C59 C60 S4 108.71(19)
C36 N1 C33 107.1(2)
C32 N2 C29 107.8(2)
C5 S1 C2 90.99(13)
C7 S2 C4 90.52(13)
C6 S3 C9 90.81(13)
C57 S4 C60 92.77(13)

loop_
_geom_bond_atom_site_label_1
_geom_bond_atom_site_label_2
_geom_bond_distance
C1 C33 1.387(4)
C1 C2 1.438(4)
C1 C11 1.498(4)
C2 C3 1.394(4)
C2 S1 1.758(3)
C3 C4 1.406(4)
C3 H3 0.9300
C4 C5 1.399(4)
C4 S2 1.762(3)
C5 C6 1.407(4)
C5 S1 1.704(3)
C6 C7 1.390(4)
C6 S3 1.708(3)
C7 C8 1.406(4)
C7 S2 1.757(3)
C8 C9 1.392(4)
C8 H8 0.9300
C9 C10 1.447(4)
C9 S3 1.753(3)
C10 C29 1.385(4)
C10 C20 1.492(4)
C11 C18 1.395(4)
C11 C12 1.404(4)
C12 C14 1.396(4)
C12 C13 1.503(4)
C13 H13A 0.9600
C13 H13B 0.9600
C13 H13C 0.9600
C14 C15 1.387(4)
C14 H14 0.9300
C15 C17 1.378(4)
C15 C16 1.507(4)
C16 H16A 0.9600
C16 H16B 0.9600
C16 H16C 0.9600
C17 C18 1.401(4)
C17 H17 0.9300
C18 C19 1.513(4)
C19 H19A 0.9600
C19 H19B 0.9600
C19 H19C 0.9600
C20 C27 1.398(4)
C20 C21 1.408(4)
C21 C23 1.376(4)
C21 C22 1.505(4)
C22 H22A 0.9600
C22 H22B 0.9600
C22 H22C 0.9600
C23 C24 1.389(4)
C23 H23 0.9300
C24 C26 1.373(4)
C24 C25 1.499(4)
C25 H25A 0.9600
C25 H25B 0.9600
C25 H25C 0.9600
C26 C27 1.390(4)
C26 H26 0.9300
C27 C28 1.508(4)
C28 H28A 0.9600
C28 H28B 0.9600
C28 H28C 0.9600
C29 N2 1.382(3)
C29 C30 1.459(4)
C30 C31 1.349(4)
C30 H30 0.9300
C31 C32 1.464(4)
C31 H31 0.9300
C32 N2 1.322(3)
C32 C37 1.453(4)
C33 N1 1.382(3)
C33 C34 1.447(4)
C34 C35 1.355(4)
C34 H34 0.9300
C35 C36 1.457(4)
C35 H35 0.9300
C36 N1 1.323(3)
C36 C38 1.452(4)
C37 C60 1.380(4)
C37 C48 1.497(4)
C38 C57 1.382(4)
C38 C39 1.489(4)
C39 C40 1.402(4)
C39 C46 1.407(4)
C40 C42 1.389(4)
C40 C41 1.503(4)
C41 H41A 0.9600
C41 H41B 0.9600
C41 H41C 0.9600
C42 C43 1.391(4)
C42 H42 0.9300
C43 C45 1.388(4)
C43 C44 1.500(4)
C44 H44A 0.9600
C44 H44B 0.9600
C44 H44C 0.9600
C45 C46 1.378(4)
C45 H45 0.9300
C46 C47 1.512(4)
C47 H47A 0.9600
C47 H47B 0.9600
C47 H47C 0.9600
C48 C55 1.404(4)
C48 C49 1.411(4)
C49 C51 1.397(4)
C49 C50 1.504(4)
C50 H50A 0.9600
C50 H50B 0.9600
C50 H50C 0.9600
C51 C52 1.373(4)
C51 H51 0.9300
C52 C54 1.395(4)
C52 C53 1.512(4)
C53 H53A 0.9600
C53 H53B 0.9600
C53 H53C 0.9600
C54 C55 1.392(4)
C54 H54 0.9300
C55 C56 1.512(4)
C56 H56A 0.9600
C56 H56B 0.9600
C56 H56C 0.9600
C57 C58 1.438(4)
C57 S4 1.756(3)
C58 C59 1.346(4)
C58 H58 0.9300
C59 C60 1.433(4)
C59 H59 0.9300
C60 S4 1.763(3)

loop_
_geom_torsion_atom_site_label_1
_geom_torsion_atom_site_label_2
_geom_torsion_atom_site_label_3
_geom_torsion_atom_site_label_4
_geom_torsion
C33 C1 C2 C3 -148.4(3)
C11 C1 C2 C3 22.0(4)
C33 C1 C2 S1 22.0(4)
C11 C1 C2 S1 -167.6(2)
C1 C2 C3 C4 166.8(3)
S1 C2 C3 C4 -4.3(3)
C2 C3 C4 C5 4.3(4)
C2 C3 C4 S2 -160.5(2)
C3 C4 C5 C6 -163.9(2)
S2 C4 C5 C6 4.7(3)
C3 C4 C5 S1 -2.4(3)
S2 C4 C5 S1 166.21(14)
C4 C5 C6 C7 -0.9(4)
S1 C5 C6 C7 -158.3(2)
C4 C5 C6 S3 156.3(2)
S1 C5 C6 S3 -1.2(4)
C5 C6 C7 C8 164.3(2)
S3 C6 C7 C8 3.0(3)
C5 C6 C7 S2 -3.4(3)
S3 C6 C7 S2 -164.72(14)
C6 C7 C8 C9 -4.7(3)
S2 C7 C8 C9 159.3(2)
C7 C8 C9 C10 -169.3(3)
C7 C8 C9 S3 4.3(3)
C8 C9 C10 C29 149.5(3)
S3 C9 C10 C29 -23.5(4)
C8 C9 C10 C20 -23.7(4)
S3 C9 C10 C20 163.2(2)
C33 C1 C11 C18 76.7(3)
C2 C1 C11 C18 -93.9(3)
C33 C1 C11 C12 -100.4(3)
C2 C1 C11 C12 89.0(3)
C18 C11 C12 C14 1.8(4)
C1 C11 C12 C14 178.8(2)
C18 C11 C12 C13 -176.4(3)
C1 C11 C12 C13 0.6(4)
C11 C12 C14 C15 -0.9(4)
C13 C12 C14 C15 177.3(3)
C12 C14 C15 C17 -1.3(4)
C12 C14 C15 C16 176.5(3)
C14 C15 C17 C18 2.7(4)
C16 C15 C17 C18 -175.1(3)
C12 C11 C18 C17 -0.5(4)
C1 C11 C18 C17 -177.6(2)
C12 C11 C18 C19 179.9(3)
C1 C11 C18 C19 2.8(4)
C15 C17 C18 C11 -1.8(4)
C15 C17 C18 C19 177.8(3)
C29 C10 C20 C27 -77.0(4)
C9 C10 C20 C27 96.0(3)
C29 C10 C20 C21 109.9(3)
C9 C10 C20 C21 -77.0(3)
C27 C20 C21 C23 -0.6(4)
C10 C20 C21 C23 172.5(3)
C27 C20 C21 C22 -179.4(3)
C10 C20 C21 C22 -6.3(4)
C20 C21 C23 C24 -2.4(5)
C22 C21 C23 C24 176.4(3)
C21 C23 C24 C26 3.4(4)
C21 C23 C24 C25 -176.4(3)
C23 C24 C26 C27 -1.6(4)
C25 C24 C26 C27 178.2(3)
C24 C26 C27 C20 -1.3(4)
C24 C26 C27 C28 -179.4(3)
C21 C20 C27 C26 2.4(4)
C10 C20 C27 C26 -170.7(3)
C21 C20 C27 C28 -179.6(3)
C10 C20 C27 C28 7.4(4)
C9 C10 C29 N2 -5.5(4)
C20 C10 C29 N2 167.2(3)
C9 C10 C29 C30 178.1(3)
C20 C10 C29 C30 -9.2(5)
N2 C29 C30 C31 -0.5(3)
C10 C29 C30 C31 176.2(3)
C29 C30 C31 C32 -0.9(3)
C30 C31 C32 N2 2.2(3)
C30 C31 C32 C37 -177.0(3)
C2 C1 C33 N1 5.9(4)
C11 C1 C33 N1 -164.7(3)
C2 C1 C33 C34 -178.8(3)
C11 C1 C33 C34 10.6(5)
N1 C33 C34 C35 -0.1(3)
C1 C33 C34 C35 -175.9(3)
C33 C34 C35 C36 1.8(3)
C34 C35 C36 N1 -3.1(3)
C34 C35 C36 C38 174.4(3)
N2 C32 C37 C60 -19.8(4)
C31 C32 C37 C60 159.3(3)
N2 C32 C37 C48 152.9(3)
C31 C32 C37 C48 -27.9(4)
N1 C36 C38 C57 19.6(4)
C35 C36 C38 C57 -157.6(3)
N1 C36 C38 C39 -155.5(3)
C35 C36 C38 C39 27.2(4)
C57 C38 C39 C40 -99.0(3)
C36 C38 C39 C40 76.2(3)
C57 C38 C39 C46 78.7(3)
C36 C38 C39 C46 -106.1(3)
C46 C39 C40 C42 -1.9(4)
C38 C39 C40 C42 175.9(2)
C46 C39 C40 C41 177.8(3)
C38 C39 C40 C41 -4.4(4)
C39 C40 C42 C43 0.6(4)
C41 C40 C42 C43 -179.1(3)
C40 C42 C43 C45 1.0(4)
C40 C42 C43 C44 -178.0(3)
C42 C43 C45 C46 -1.3(4)
C44 C43 C45 C46 177.6(3)
C43 C45 C46 C39 0.1(4)
C43 C45 C46 C47 -179.3(3)
C40 C39 C46 C45 1.5(4)
C38 C39 C46 C45 -176.2(3)
C40 C39 C46 C47 -179.1(3)
C38 C39 C46 C47 3.3(4)
C60 C37 C48 C55 108.9(3)
C32 C37 C48 C55 -63.9(3)
C60 C37 C48 C49 -66.7(3)
C32 C37 C48 C49 120.5(3)
C55 C48 C49 C51 -1.7(4)
C37 C48 C49 C51 173.9(2)
C55 C48 C49 C50 177.0(3)
C37 C48 C49 C50 -7.4(4)
C48 C49 C51 C52 1.6(4)
C50 C49 C51 C52 -177.1(3)
C49 C51 C52 C54 -0.4(4)
C49 C51 C52 C53 179.9(3)
C51 C52 C54 C55 -0.8(4)
C53 C52 C54 C55 178.9(3)
C52 C54 C55 C48 0.7(4)
C52 C54 C55 C56 -177.3(3)
C49 C48 C55 C54 0.5(4)
C37 C48 C55 C54 -175.2(2)
C49 C48 C55 C56 178.5(3)
C37 C48 C55 C56 2.8(4)
C36 C38 C57 C58 11.8(4)
C39 C38 C57 C58 -173.0(3)
C36 C38 C57 S4 -168.4(2)
C39 C38 C57 S4 6.8(4)
C38 C57 C58 C59 -176.5(3)
S4 C57 C58 C59 3.7(3)
C57 C58 C59 C60 0.8(4)
C32 C37 C60 C59 -11.2(4)
C48 C37 C60 C59 176.1(3)
C32 C37 C60 S4 166.2(2)
C48 C37 C60 S4 -6.6(4)
C58 C59 C60 C37 172.8(3)
C58 C59 C60 S4 -4.8(3)
C38 C36 N1 C33 -174.7(2)
C35 C36 N1 C33 3.0(3)
C1 C33 N1 C36 174.5(3)
C34 C33 N1 C36 -1.8(3)
C37 C32 N2 C29 176.8(3)
C31 C32 N2 C29 -2.5(3)
C10 C29 N2 C32 -175.2(3)
C30 C29 N2 C32 1.9(3)
C4 C5 S1 C2 0.0(2)
C6 C5 S1 C2 157.5(3)
C3 C2 S1 C5 2.5(2)
C1 C2 S1 C5 -169.6(2)
C6 C7 S2 C4 5.1(2)
C8 C7 S2 C4 -159.0(3)
C5 C4 S2 C7 -5.5(2)
C3 C4 S2 C7 159.4(3)
C7 C6 S3 C9 -0.4(2)
C5 C6 S3 C9 -157.6(3)
C8 C9 S3 C6 -2.2(2)
C10 C9 S3 C6 171.8(2)
C38 C57 S4 C60 174.8(2)
C58 C57 S4 C60 -5.4(2)
C37 C60 S4 C57 -172.0(2)
C59 C60 S4 C57 5.8(2)
